data_1553417
loop_
_publ_author_name
'King, Stephen Charles'
'Lin, Rui-Biao'
'Wang, Hailong'
'Arman, Hadi D.'
'Chen, Banglin'

_publ_section_title
;
 Two-dimensional metal--organic frameworks for selective separation of
 CO2/CH4 and CO2/N2
;
_journal_issue 8
_journal_name_full 'Materials Chemistry Frontiers'
_journal_page_first 1514
_journal_paper_doi 10.1039/C6QM00375C
_journal_volume 1
_journal_year 2017
_chemical_formula_moiety C78H82N4O16Zn3.solvent
_chemical_formula_sum 'C78 H82 N4 O16 Zn3'
_chemical_formula_weight 1527.65
_chemical_name_systematic ZnTETA
_chemical_properties_physical ', Moisture-sensitive'
_space_group_IT_number 2
_space_group_name_Hall '-P 1'
_space_group_name_H-M_alt 'P -1'
_symmetry_cell_setting triclinic
_symmetry_space_group_name_Hall '-P 1'
_symmetry_space_group_name_H-M 'P -1'
_atom_sites_solution_hydrogens geom
_atom_sites_solution_primary direct
_atom_sites_solution_secondary difmap
_audit_creation_method SHELXL-97
_audit_update_record
;
2016-12-12 deposited with the CCDC.
2017-01-13 downloaded from the CCDC.
;
_cell_angle_alpha 65.694(5)
_cell_angle_beta 69.783(5)
_cell_angle_gamma 73.998(5)
_cell_formula_units_Z 1
_cell_length_a 11.4427(17)
_cell_length_b 14.514(2)
_cell_length_c 16.196(3)
_cell_measurement_reflns_used 5324
_cell_measurement_temperature 98(2)
_cell_measurement_theta_max 27.8
_cell_measurement_theta_min 2.1
_cell_volume 2272.2(6)
_computing_structure_refinement 'SHELXL-97 (Sheldrick, 1997)'
_computing_structure_solution 'SHELXS-97 (Sheldrick, 1990)'
_diffrn_ambient_temperature 98(2)
_diffrn_detector_area_resol_mean 16.2141
_diffrn_measured_fraction_theta_full 0.982
_diffrn_measured_fraction_theta_max 0.982
_diffrn_measurement_device_type 'Rigaku AFC12/Saturn 724 CCD'
_diffrn_measurement_method '\w scans'
_diffrn_radiation_monochromator graphite
_diffrn_radiation_source 'fine-focus sealed tube'
_diffrn_radiation_type MoK\a
_diffrn_radiation_wavelength 0.71073
_diffrn_reflns_av_R_equivalents 0.1035
_diffrn_reflns_av_sigmaI/netI 0.2259
_diffrn_reflns_limit_h_max 10
_diffrn_reflns_limit_h_min -13
_diffrn_reflns_limit_k_max 16
_diffrn_reflns_limit_k_min -17
_diffrn_reflns_limit_l_max 19
_diffrn_reflns_limit_l_min -19
_diffrn_reflns_number 12773
_diffrn_reflns_theta_full 25.00
_diffrn_reflns_theta_max 25.00
_diffrn_reflns_theta_min 3.12
_diffrn_standards_interval_count 0
_diffrn_standards_interval_time 0
_diffrn_standards_number 0
_exptl_absorpt_coefficient_mu 0.842
_exptl_absorpt_correction_T_max 0.938
_exptl_absorpt_correction_T_min 0.914
_exptl_absorpt_correction_type multi-scan
_exptl_crystal_colour colorless
_exptl_crystal_density_diffrn 1.116
_exptl_crystal_density_method 'not measured'
_exptl_crystal_description block
_exptl_crystal_F_000 1288
_exptl_crystal_preparation ', Porous Material'
_exptl_crystal_recrystallization_method 'Solvothermal reaction'
_exptl_crystal_size_max 0.2
_exptl_crystal_size_mid 0.1
_exptl_crystal_size_min 0.08
_platon_squeeze_details
;
;
_refine_diff_density_max 2.110
_refine_diff_density_min -1.321
_refine_diff_density_rms 0.157
_refine_ls_extinction_method none
_refine_ls_goodness_of_fit_ref 1.059
_refine_ls_hydrogen_treatment mixed
_refine_ls_matrix_type full
_refine_ls_number_parameters 487
_refine_ls_number_reflns 7861
_refine_ls_number_restraints 0
_refine_ls_restrained_S_all 1.059
_refine_ls_R_factor_all 0.1720
_refine_ls_R_factor_gt 0.1319
_refine_ls_shift/su_max 0.001
_refine_ls_shift/su_mean 0.000
_refine_ls_structure_factor_coef Fsqd
_refine_ls_weighting_details 'calc w=1/[\s^2^(Fo^2^)+(0.1700P)^2^+0.0000P] where P=(Fo^2^+2Fc^2^)/3'
_refine_ls_weighting_scheme calc
_refine_ls_wR_factor_gt 0.3180
_refine_ls_wR_factor_ref 0.3495
_reflns_number_gt 4045
_reflns_number_total 7861
_reflns_threshold_expression >2sigma(I)
_cod_data_source_file c6qm00375c2.cif
_cod_data_source_block ZnTETA
_cod_original_sg_symbol_H-M 'P-1 '
_cod_database_code 1553417

loop_
_symmetry_equiv_pos_as_xyz
'x, y, z'
'-x, -y, -z'

loop_
_atom_site_label
_atom_site_type_symbol
_atom_site_fract_x
_atom_site_fract_y
_atom_site_fract_z
_atom_site_U_iso_or_equiv
_atom_site_adp_type
_atom_site_occupancy
_atom_site_symmetry_multiplicity
_atom_site_calc_flag
_atom_site_refinement_flags
_atom_site_disorder_assembly
_atom_site_disorder_group
C1 C 0.7501(9) 0.8315(8) 0.5835(8) 0.061(3) Uani 1 1 d . . .
C2 C 0.8539(9) 0.7817(8) 0.5374(8) 0.063(3) Uani 1 1 d . A .
C3 C 0.9038(9) 0.6760(8) 0.5780(8) 0.066(3) Uani 1 1 d . . .
C4 C 0.8441(9) 0.6267(8) 0.6730(8) 0.064(3) Uani 1 1 d . A .
C5 C 0.7412(8) 0.6761(7) 0.7254(8) 0.055(3) Uani 1 1 d . . .
C6 C 0.6926(8) 0.7813(7) 0.6812(8) 0.055(3) Uani 1 1 d . A .
C7 C 0.9040(6) 0.5221(4) 0.7212(5) 0.061(3) Uani 1 1 d G . .
C8 C 0.8676(6) 0.4374(5) 0.7228(5) 0.061(3) Uani 1 1 d G A .
H8 H 0.8110 0.4464 0.6894 0.073 Uiso 1 1 calc R . .
C9 C 0.9158(6) 0.3394(4) 0.7742(6) 0.058(3) Uani 1 1 d G A .
H9 H 0.8915 0.2827 0.7753 0.070 Uiso 1 1 calc R . .
C10 C 1.0004(7) 0.3260(4) 0.8240(5) 0.068(3) Uani 1 1 d G A .
C11 C 1.0368(6) 0.4106(5) 0.8224(6) 0.070(3) Uani 1 1 d G A .
H11 H 1.0933 0.4016 0.8558 0.084 Uiso 1 1 calc R . .
C12 C 0.9886(7) 0.5087(4) 0.7710(6) 0.063(3) Uani 1 1 d G A .
H12 H 1.0129 0.5653 0.7699 0.076 Uiso 1 1 calc R . .
C13 C 1.0428(10) 0.2231(9) 0.8849(10) 0.067(3) Uani 1 1 d . . .
C14 C 0.5898(4) 0.8358(5) 0.7362(4) 0.053(3) Uani 1 1 d G . .
C15 C 0.6167(3) 0.8811(5) 0.7869(5) 0.054(3) Uani 1 1 d G A .
H15 H 0.7000 0.8804 0.7828 0.065 Uiso 1 1 calc R . .
C16 C 0.5191(4) 0.9276(5) 0.8436(4) 0.045(2) Uani 1 1 d G A .
H16 H 0.5371 0.9579 0.8775 0.054 Uiso 1 1 calc R . .
C17 C 0.3946(4) 0.9287(5) 0.8497(4) 0.043(2) Uani 1 1 d G A .
C18 C 0.3676(3) 0.8834(5) 0.7990(4) 0.047(2) Uani 1 1 d G A .
H18 H 0.2843 0.8842 0.8031 0.056 Uiso 1 1 calc R . .
C19 C 0.4652(5) 0.8370(5) 0.7422(4) 0.055(3) Uani 1 1 d G A .
H19 H 0.4472 0.8066 0.7083 0.066 Uiso 1 1 calc R . .
C20 C 0.2908(7) 0.9769(7) 0.9126(7) 0.043(2) Uani 1 1 d . . .
C21 C 0.9169(6) 0.8419(5) 0.4378(4) 0.063(3) Uani 1 1 d G . .
C22 C 0.8724(5) 0.8547(5) 0.3635(5) 0.060(3) Uani 1 1 d G A .
H22 H 0.8030 0.8255 0.3748 0.072 Uiso 1 1 calc R . .
C23 C 0.9316(6) 0.9112(5) 0.2722(4) 0.055(3) Uani 1 1 d G A .
H23 H 0.9018 0.9198 0.2224 0.066 Uiso 1 1 calc R . .
C24 C 1.0353(6) 0.9549(5) 0.2553(4) 0.058(3) Uani 1 1 d G A .
C25 C 1.0798(5) 0.9421(5) 0.3297(5) 0.073(4) Uani 1 1 d G A .
H25 H 1.1492 0.9713 0.3184 0.088 Uiso 1 1 calc R . .
C26 C 1.0206(6) 0.8856(6) 0.4209(4) 0.077(4) Uani 1 1 d G A .
H26 H 1.0504 0.8770 0.4707 0.092 Uiso 1 1 calc R . .
C27 C 1.0999(9) 1.0140(8) 0.1628(7) 0.050(2) Uani 1 1 d . . .
C30 C 0.717(11) 0.947(9) 0.542(10) 0.06(2) Uani 0.502(18) 1 d P A 1
H30A H 0.6958 0.9756 0.5907 0.075 Uiso 0.502(18) 1 calc PR A 1
H30B H 0.7901 0.9744 0.4939 0.075 Uiso 0.502(18) 1 calc PR A 1
C31 C 0.608(2) 0.9755(18) 0.5001(17) 0.066(7) Uani 0.502(18) 1 d P A 1
H31A H 0.6290 1.0247 0.4377 0.098 Uiso 0.502(18) 1 calc PR A 1
H31B H 0.5353 1.0046 0.5381 0.098 Uiso 0.502(18) 1 calc PR A 1
H31C H 0.5913 0.9156 0.4977 0.098 Uiso 0.502(18) 1 calc PR A 1
C30A C 0.697(11) 0.943(9) 0.542(10) 0.06(2) Uani 0.498(18) 1 d P A 2
H30C H 0.6963 0.9593 0.4779 0.074 Uiso 0.498(18) 1 calc PR A 2
H30D H 0.6110 0.9572 0.5783 0.074 Uiso 0.498(18) 1 calc PR A 2
C31A C 0.779(2) 1.0058(19) 0.5451(17) 0.062(7) Uani 0.498(18) 1 d P A 2
H31D H 0.7668 1.0743 0.5014 0.093 Uiso 0.498(18) 1 calc PR A 2
H31E H 0.8661 0.9758 0.5284 0.093 Uiso 0.498(18) 1 calc PR A 2
H31F H 0.7576 1.0074 0.6074 0.093 Uiso 0.498(18) 1 calc PR A 2
C32 C 0.688(13) 0.615(10) 0.827(11) 0.06(3) Uani 0.502(18) 1 d P A 1
H32A H 0.5982 0.6389 0.8449 0.076 Uiso 0.502(18) 1 calc PR A 1
H32B H 0.6989 0.5437 0.8336 0.076 Uiso 0.502(18) 1 calc PR A 1
C33 C 0.748(2) 0.6215(17) 0.8926(19) 0.073(8) Uani 0.502(18) 1 d P A 1
H33A H 0.8307 0.5822 0.8864 0.109 Uiso 0.502(18) 1 calc PR A 1
H33B H 0.6975 0.5949 0.9560 0.109 Uiso 0.502(18) 1 calc PR A 1
H33C H 0.7531 0.6917 0.8776 0.109 Uiso 0.502(18) 1 calc PR A 1
C32A C 0.674(13) 0.625(10) 0.827(11) 0.06(3) Uani 0.498(18) 1 d P A 2
H32C H 0.7338 0.5772 0.8605 0.075 Uiso 0.498(18) 1 calc PR A 2
H32D H 0.6319 0.6759 0.8560 0.075 Uiso 0.498(18) 1 calc PR A 2
C33A C 0.5779(19) 0.5688(16) 0.8309(17) 0.072(9) Uani 0.498(18) 1 d P A 2
H33D H 0.6166 0.5277 0.7919 0.108 Uiso 0.498(18) 1 calc PR A 2
H33E H 0.5092 0.6173 0.8090 0.108 Uiso 0.498(18) 1 calc PR A 2
H33F H 0.5468 0.5255 0.8946 0.108 Uiso 0.498(18) 1 calc PR A 2
C34 C 1.4604(13) 0.1767(11) 0.9270(12) 0.097(5) Uani 1 1 d . . .
H34 H 1.4747 0.1259 0.9022 0.116 Uiso 1 1 calc R . .
C35 C 1.6796(12) 0.1943(12) 0.8529(13) 0.115(6) Uani 1 1 d . . .
H35A H 1.7416 0.1656 0.8881 0.172 Uiso 1 1 calc R . .
H35B H 1.7075 0.2515 0.7982 0.172 Uiso 1 1 calc R . .
H35C H 1.6683 0.1434 0.8341 0.172 Uiso 1 1 calc R . .
C36 C 1.5410(18) 0.3093(15) 0.9403(14) 0.132(7) Uani 1 1 d . . .
H36A H 1.5475 0.3718 0.8870 0.198 Uiso 1 1 calc R . .
H36B H 1.6024 0.2992 0.9725 0.198 Uiso 1 1 calc R . .
H36C H 1.4580 0.3131 0.9822 0.198 Uiso 1 1 calc R . .
N2 N 1.5629(11) 0.2278(11) 0.9100(11) 0.116(5) Uani 1 1 d . . .
O1 O 0.9851(6) 0.1525(5) 0.9115(6) 0.0564(19) Uani 1 1 d . A .
O2 O 1.1400(8) 0.2183(6) 0.9095(7) 0.085(3) Uani 1 1 d . A .
O3 O 0.3225(5) 1.0212(5) 0.9528(5) 0.0469(17) Uani 1 1 d . . .
O4 O 0.1854(5) 0.9678(5) 0.9236(5) 0.0464(16) Uani 1 1 d . . .
O5 O 1.0633(5) 1.0339(5) 0.0927(5) 0.0467(16) Uani 1 1 d . . .
O6 O 1.1918(6) 1.0542(6) 0.1472(5) 0.064(2) Uani 1 1 d . . .
O8 O 1.3563(7) 0.1996(6) 0.9732(6) 0.068(2) Uani 1 1 d . A .
Zn1 Zn 1.0000 0.0000 1.0000 0.0322(4) Uani 1 2 d S . .
Zn2 Zn 1.21678(8) 0.12503(7) 1.00615(7) 0.0391(4) Uani 1 1 d . . .
C28 C 0.980(3) 0.605(2) 0.524(2) 0.063(8) Uani 0.502(18) 1 d P A 1
H28A H 0.9481 0.5403 0.5555 0.076 Uiso 0.502(18) 1 calc PR A 1
H28B H 0.9677 0.6348 0.4617 0.076 Uiso 0.502(18) 1 calc PR A 1
C29 C 1.117(2) 0.5866(19) 0.5177(18) 0.067(8) Uani 0.502(18) 1 d P A 1
H29A H 1.1283 0.5652 0.5792 0.101 Uiso 0.502(18) 1 calc PR A 1
H29B H 1.1513 0.6486 0.4782 0.101 Uiso 0.502(18) 1 calc PR A 1
H29C H 1.1590 0.5341 0.4911 0.101 Uiso 0.502(18) 1 calc PR A 1
C28A C 1.031(3) 0.634(2) 0.530(2) 0.063(8) Uani 0.498(18) 1 d P A 2
H28C H 1.0362 0.5599 0.5535 0.075 Uiso 0.498(18) 1 calc PR A 2
H28D H 1.0354 0.6576 0.4639 0.075 Uiso 0.498(18) 1 calc PR A 2
C29A C 1.1480(18) 0.6547(19) 0.5364(18) 0.065(8) Uani 0.498(18) 1 d P A 2
H29D H 1.1425 0.7270 0.5202 0.098 Uiso 0.498(18) 1 calc PR A 2
H29E H 1.2201 0.6311 0.4937 0.098 Uiso 0.498(18) 1 calc PR A 2
H29F H 1.1564 0.6196 0.5994 0.098 Uiso 0.498(18) 1 calc PR A 2
O7 O 1.0804(9) 0.2528(7) 1.0549(8) 0.100(3) Uani 1 1 d . A .
C37 C 0.9760(14) 0.2528(11) 1.0491(12) 0.096(5) Uani 1 1 d . . .
H37 H 0.9573 0.2016 1.0374 0.115 Uiso 1 1 calc R A .
N1 N 0.8849(12) 0.3410(10) 1.0625(10) 0.092(4) Uani 1 1 d . A .
C38 C 0.7642(18) 0.3476(15) 1.0573(16) 0.141(8) Uani 1 1 d . . .
H38A H 0.7461 0.4078 1.0058 0.212 Uiso 1 1 calc R A .
H38B H 0.7043 0.3514 1.1148 0.212 Uiso 1 1 calc R . .
H38C H 0.7588 0.2881 1.0476 0.212 Uiso 1 1 calc R . .
C39 C 0.938(2) 0.4032(18) 1.0786(18) 0.163(9) Uani 1 1 d . . .
H39A H 0.8807 0.4653 1.0788 0.245 Uiso 1 1 calc R A .
H39B H 1.0147 0.4191 1.0299 0.245 Uiso 1 1 calc R . .
H39C H 0.9575 0.3689 1.1383 0.245 Uiso 1 1 calc R . .

loop_
_atom_site_aniso_label
_atom_site_aniso_U_11
_atom_site_aniso_U_22
_atom_site_aniso_U_33
_atom_site_aniso_U_23
_atom_site_aniso_U_13
_atom_site_aniso_U_12
C1 0.047(5) 0.065(6) 0.040(7) -0.011(5) 0.006(5) 0.005(4)
C2 0.046(5) 0.068(6) 0.041(7) -0.010(6) 0.008(5) 0.004(5)
C3 0.053(6) 0.068(7) 0.041(7) -0.011(6) 0.006(5) 0.006(5)
C4 0.054(5) 0.062(6) 0.046(7) -0.012(6) 0.003(5) 0.007(4)
C5 0.049(5) 0.055(6) 0.041(6) -0.016(5) 0.004(5) 0.002(4)
C6 0.042(5) 0.058(6) 0.040(6) -0.014(5) 0.004(4) 0.004(4)
C7 0.053(6) 0.060(6) 0.047(7) -0.013(6) -0.003(5) 0.005(5)
C8 0.052(5) 0.062(6) 0.049(7) -0.013(6) -0.006(5) 0.003(5)
C9 0.057(6) 0.056(6) 0.059(8) -0.020(6) -0.016(6) -0.004(4)
C10 0.061(6) 0.066(7) 0.067(9) -0.013(6) -0.021(6) -0.008(5)
C11 0.063(6) 0.068(7) 0.067(9) -0.011(6) -0.019(6) -0.010(5)
C12 0.058(6) 0.063(6) 0.051(7) -0.011(6) -0.008(6) -0.003(5)
C13 0.057(6) 0.067(7) 0.069(9) -0.012(6) -0.021(6) -0.010(5)
C14 0.039(5) 0.056(6) 0.041(6) -0.014(5) 0.006(4) -0.001(4)
C15 0.036(5) 0.061(6) 0.042(6) -0.015(5) 0.008(4) 0.000(4)
C16 0.031(4) 0.057(5) 0.041(6) -0.022(5) 0.001(4) -0.004(4)
C17 0.028(4) 0.057(5) 0.039(6) -0.020(5) 0.004(4) -0.008(4)
C18 0.029(4) 0.061(6) 0.042(6) -0.023(5) 0.006(4) -0.007(4)
C19 0.041(5) 0.062(6) 0.042(6) -0.017(5) 0.007(4) -0.003(4)
C20 0.025(4) 0.061(6) 0.041(6) -0.023(5) 0.003(4) -0.009(4)
C21 0.046(5) 0.069(6) 0.040(7) -0.010(6) 0.007(5) 0.005(5)
C22 0.048(5) 0.069(6) 0.037(7) -0.013(6) 0.009(5) -0.006(5)
C23 0.044(5) 0.076(6) 0.034(6) -0.017(5) 0.002(4) -0.013(5)
C24 0.039(5) 0.085(7) 0.031(6) -0.012(6) 0.002(4) -0.008(5)
C25 0.050(6) 0.097(8) 0.041(7) -0.003(6) 0.000(5) -0.013(6)
C26 0.053(6) 0.091(8) 0.044(7) -0.002(7) 0.004(5) -0.002(5)
C27 0.042(5) 0.073(6) 0.030(6) -0.017(5) 0.000(4) -0.018(4)
C30 0.05(3) 0.07(3) 0.04(3) -0.01(2) 0.01(2) 0.00(2)
C31 0.050(12) 0.075(14) 0.039(14) -0.010(11) 0.006(11) 0.002(10)
C30A 0.05(3) 0.07(3) 0.04(3) -0.01(2) 0.01(2) 0.00(2)
C31A 0.049(12) 0.066(14) 0.042(14) -0.010(12) 0.004(10) -0.002(11)
C32 0.05(3) 0.06(3) 0.05(4) -0.01(3) 0.00(3) 0.01(3)
C33 0.065(14) 0.060(13) 0.058(18) -0.011(12) 0.000(12) 0.007(10)
C32A 0.05(4) 0.06(4) 0.05(4) -0.01(3) 0.00(2) 0.01(2)
C33A 0.060(13) 0.058(13) 0.049(15) -0.004(12) 0.009(11) 0.009(10)
C34 0.071(8) 0.087(9) 0.102(13) -0.010(9) -0.010(9) -0.020(7)
C35 0.071(8) 0.105(10) 0.116(15) -0.017(11) 0.014(9) -0.019(7)
C36 0.119(13) 0.124(14) 0.102(16) 0.000(13) -0.005(12) -0.036(12)
N2 0.077(7) 0.097(9) 0.106(12) 0.001(9) 0.009(7) -0.006(7)
O1 0.056(4) 0.051(4) 0.063(5) -0.019(4) -0.020(4) -0.007(3)
O2 0.072(5) 0.077(5) 0.090(7) -0.001(5) -0.032(5) -0.019(4)
O3 0.028(3) 0.058(4) 0.053(5) -0.026(4) 0.000(3) -0.007(3)
O4 0.035(3) 0.062(4) 0.039(4) -0.022(3) 0.000(3) -0.007(3)
O5 0.039(3) 0.075(4) 0.031(4) -0.023(3) 0.003(3) -0.026(3)
O6 0.048(4) 0.098(5) 0.035(4) -0.014(4) 0.003(3) -0.027(4)
O8 0.052(4) 0.073(5) 0.082(6) -0.026(5) -0.013(4) -0.019(3)
Zn1 0.0235(6) 0.0429(7) 0.0202(8) -0.0078(6) 0.0014(5) -0.0043(5)
Zn2 0.0322(5) 0.0520(6) 0.0274(7) -0.0120(5) -0.0018(4) -0.0089(4)
C28 0.052(17) 0.065(17) 0.044(15) -0.010(13) 0.002(13) 0.003(12)
C29 0.057(14) 0.063(14) 0.049(16) -0.009(12) -0.002(11) 0.007(11)
C28A 0.049(17) 0.068(18) 0.043(15) -0.010(13) 0.002(13) 0.000(14)
C29A 0.049(12) 0.069(15) 0.043(14) -0.008(12) 0.002(10) 0.007(10)
O7 0.085(6) 0.093(6) 0.094(8) -0.014(6) -0.015(6) -0.010(5)
C37 0.079(9) 0.092(10) 0.088(12) -0.011(9) -0.017(9) -0.009(7)
N1 0.087(8) 0.088(8) 0.091(10) -0.020(7) -0.025(7) -0.016(6)
C38 0.122(14) 0.135(15) 0.121(18) -0.029(14) -0.018(13) 0.007(11)
C39 0.139(17) 0.16(2) 0.13(2) -0.027(17) -0.012(15) -0.009(15)

loop_
_atom_type_symbol
_atom_type_description
_atom_type_scat_dispersion_real
_atom_type_scat_dispersion_imag
_atom_type_scat_source
C C 0.0033 0.0016 'International Tables Vol C Tables 4.2.6.8 and 6.1.1.4'
H H 0.0000 0.0000 'International Tables Vol C Tables 4.2.6.8 and 6.1.1.4'
N N 0.0061 0.0033 'International Tables Vol C Tables 4.2.6.8 and 6.1.1.4'
O O 0.0106 0.0060 'International Tables Vol C Tables 4.2.6.8 and 6.1.1.4'
Zn Zn 0.2839 1.4301 'International Tables Vol C Tables 4.2.6.8 and 6.1.1.4'

loop_
_geom_angle_atom_site_label_1
_geom_angle_atom_site_label_2
_geom_angle_atom_site_label_3
_geom_angle
_geom_angle_site_symmetry_1
_geom_angle_site_symmetry_3
C2 C1 C6 119.8(9) . .
C2 C1 C30A 124(6) . .
C6 C1 C30A 116(6) . .
C2 C1 C30 120(5) . .
C6 C1 C30 118(6) . .
C30A C1 C30 10(8) . .
C1 C2 C3 123.6(10) . .
C1 C2 C21 117.2(9) . .
C3 C2 C21 119.2(8) . .
C4 C3 C2 115.8(9) . .
C4 C3 C28A 122.4(14) . .
C2 C3 C28A 119.5(14) . .
C4 C3 C28 115.0(14) . .
C2 C3 C28 125.8(15) . .
C28A C3 C28 33.2(12) . .
C5 C4 C3 122.9(10) . .
C5 C4 C7 119.4(10) . .
C3 C4 C7 117.3(8) . .
C4 C5 C6 119.3(10) . .
C4 C5 C32 117(6) . .
C6 C5 C32 123(6) . .
C4 C5 C32A 124(6) . .
C6 C5 C32A 116(6) . .
C32 C5 C32A 7(10) . .
C5 C6 C1 118.3(9) . .
C5 C6 C14 120.1(9) . .
C1 C6 C14 121.6(8) . .
C8 C7 C12 120.0 . .
C8 C7 C4 119.8(7) . .
C12 C7 C4 120.0(7) . .
C7 C8 C9 120.0 . .
C7 C8 H8 120.0 . .
C9 C8 H8 120.0 . .
C8 C9 C10 120.0 . .
C8 C9 H9 120.0 . .
C10 C9 H9 120.0 . .
C11 C10 C9 120.0 . .
C11 C10 C13 119.7(7) . .
C9 C10 C13 120.1(7) . .
C10 C11 C12 120.0 . .
C10 C11 H11 120.0 . .
C12 C11 H11 120.0 . .
C11 C12 C7 120.0 . .
C11 C12 H12 120.0 . .
C7 C12 H12 120.0 . .
O1 C13 O2 125.2(11) . .
O1 C13 C10 121.5(10) . .
O2 C13 C10 113.2(10) . .
C15 C14 C19 120.0 . .
C15 C14 C6 119.8(6) . .
C19 C14 C6 120.1(6) . .
C14 C15 C16 120.0 . .
C14 C15 H15 120.0 . .
C16 C15 H15 120.0 . .
C15 C16 C17 120.0 . .
C15 C16 H16 120.0 . .
C17 C16 H16 120.0 . .
C18 C17 C16 120.0 . .
C18 C17 C20 120.6(5) . .
C16 C17 C20 119.3(5) . .
C17 C18 C19 120.0 . .
C17 C18 H18 120.0 . .
C19 C18 H18 120.0 . .
C18 C19 C14 120.0 . .
C18 C19 H19 120.0 . .
C14 C19 H19 120.0 . .
O4 C20 O3 125.1(9) . .
O4 C20 C17 117.8(9) . .
O3 C20 C17 117.0(7) . .
C22 C21 C26 120.0 . .
C22 C21 C2 121.0(7) . .
C26 C21 C2 119.0(7) . .
C21 C22 C23 120.0 . .
C21 C22 H22 120.0 . .
C23 C22 H22 120.0 . .
C22 C23 C24 120.0 . .
C22 C23 H23 120.0 . .
C24 C23 H23 120.0 . .
C25 C24 C23 120.0 . .
C25 C24 C27 117.6(6) . .
C23 C24 C27 122.4(6) . .
C24 C25 C26 120.0 . .
C24 C25 H25 120.0 . .
C26 C25 H25 120.0 . .
C25 C26 C21 120.0 . .
C25 C26 H26 120.0 . .
C21 C26 H26 120.0 . .
O5 C27 O6 114.9(9) . .
O5 C27 C24 122.2(8) . .
O6 C27 C24 122.8(9) . .
O5 C27 Zn2 61.4(5) . 1_564
O6 C27 Zn2 53.5(5) . 1_564
C24 C27 Zn2 175.8(8) . 1_564
C31 C30 C1 111(7) . .
C31 C30 H30A 109.5 . .
C1 C30 H30A 109.5 . .
C31 C30 H30B 109.5 . .
C1 C30 H30B 109.5 . .
H30A C30 H30B 108.1 . .
C31A C30A C1 108(7) . .
C31A C30A H30C 110.2 . .
C1 C30A H30C 110.2 . .
C31A C30A H30D 110.2 . .
C1 C30A H30D 110.2 . .
H30C C30A H30D 108.5 . .
C30A C31A H31D 109.5 . .
C30A C31A H31E 109.5 . .
H31D C31A H31E 109.5 . .
C30A C31A H31F 109.5 . .
H31D C31A H31F 109.5 . .
H31E C31A H31F 109.5 . .
C33 C32 C5 114(7) . .
C33 C32 H32A 108.8 . .
C5 C32 H32A 108.8 . .
C33 C32 H32B 108.8 . .
C5 C32 H32B 108.8 . .
H32A C32 H32B 107.7 . .
C33A C32A C5 109(9) . .
C33A C32A H32C 109.8 . .
C5 C32A H32C 109.8 . .
C33A C32A H32D 109.8 . .
C5 C32A H32D 109.8 . .
H32C C32A H32D 108.2 . .
C32A C33A H33D 109.5 . .
C32A C33A H33E 109.5 . .
H33D C33A H33E 109.5 . .
C32A C33A H33F 109.5 . .
H33D C33A H33F 109.5 . .
H33E C33A H33F 109.5 . .
O8 C34 N2 120.5(16) . .
O8 C34 H34 119.8 . .
N2 C34 H34 119.8 . .
N2 C35 H35A 109.5 . .
N2 C35 H35B 109.5 . .
H35A C35 H35B 109.5 . .
N2 C35 H35C 109.5 . .
H35A C35 H35C 109.5 . .
H35B C35 H35C 109.5 . .
N2 C36 H36A 109.5 . .
N2 C36 H36B 109.5 . .
H36A C36 H36B 109.5 . .
N2 C36 H36C 109.5 . .
H36A C36 H36C 109.5 . .
H36B C36 H36C 109.5 . .
C36 N2 C35 124.9(15) . .
C36 N2 C34 120.4(14) . .
C35 N2 C34 114.3(16) . .
C13 O1 Zn1 136.1(7) . .
C13 O2 Zn2 134.9(8) . .
C20 O3 Zn2 127.2(5) . 1_465
C20 O4 Zn1 141.9(7) . 1_465
C27 O5 Zn1 155.7(7) . 1_564
C27 O5 Zn2 89.0(5) . 1_564
Zn1 O5 Zn2 107.4(3) 1_564 1_564
C27 O6 Zn2 97.1(6) . 1_564
C34 O8 Zn2 121.8(10) . .
O1 Zn1 O1 180.0(3) . 2_757
O1 Zn1 O4 91.8(3) . 1_645
O1 Zn1 O4 88.2(3) 2_757 1_645
O1 Zn1 O4 88.2(3) . 2_667
O1 Zn1 O4 91.8(3) 2_757 2_667
O4 Zn1 O4 180.000(1) 1_645 2_667
O1 Zn1 O5 88.2(3) . 2_766
O1 Zn1 O5 91.8(3) 2_757 2_766
O4 Zn1 O5 88.7(2) 1_645 2_766
O4 Zn1 O5 91.3(2) 2_667 2_766
O1 Zn1 O5 91.8(3) . 1_546
O1 Zn1 O5 88.2(3) 2_757 1_546
O4 Zn1 O5 91.3(2) 1_645 1_546
O4 Zn1 O5 88.7(2) 2_667 1_546
O5 Zn1 O5 180.000(1) 2_766 1_546
O2 Zn2 O3 103.0(4) . 1_645
O2 Zn2 O8 97.1(3) . .
O3 Zn2 O8 94.4(3) 1_645 .
O2 Zn2 O6 145.4(3) . 1_546
O3 Zn2 O6 104.6(3) 1_645 1_546
O8 Zn2 O6 101.0(3) . 1_546
O2 Zn2 O5 98.5(3) . 1_546
O3 Zn2 O5 94.6(2) 1_645 1_546
O8 Zn2 O5 159.7(3) . 1_546
O6 Zn2 O5 59.0(3) 1_546 1_546
O2 Zn2 O7 70.3(4) . .
O3 Zn2 O7 173.1(4) 1_645 .
O8 Zn2 O7 88.5(4) . .
O6 Zn2 O7 80.9(4) 1_546 .
O5 Zn2 O7 84.7(3) 1_546 .
O2 Zn2 C27 124.2(3) . 1_546
O3 Zn2 C27 100.6(3) 1_645 1_546
O8 Zn2 C27 130.4(4) . 1_546
O6 Zn2 C27 29.4(3) 1_546 1_546
O5 Zn2 C27 29.6(3) 1_546 1_546
O7 Zn2 C27 82.1(3) . 1_546
C29 C28 C3 113(3) . .
C29 C28 H28A 109.1 . .
C3 C28 H28A 109.1 . .
C29 C28 H28B 109.1 . .
C3 C28 H28B 109.1 . .
H28A C28 H28B 107.8 . .
C29A C28A C3 121(3) . .
C29A C28A H28C 107.1 . .
C3 C28A H28C 107.1 . .
C29A C28A H28D 107.1 . .
C3 C28A H28D 107.1 . .
H28C C28A H28D 106.8 . .
C28A C29A H29D 109.5 . .
C28A C29A H29E 109.5 . .
H29D C29A H29E 109.5 . .
C28A C29A H29F 109.5 . .
H29D C29A H29F 109.5 . .
H29E C29A H29F 109.5 . .
C37 O7 Zn2 107.2(11) . .
O7 C37 N1 113.0(15) . .
O7 C37 H37 123.5 . .
N1 C37 H37 123.5 . .
C39 N1 C38 132.2(17) . .
C39 N1 C37 110.7(15) . .
C38 N1 C37 117.1(15) . .
N1 C38 H38A 109.5 . .
N1 C38 H38B 109.5 . .
H38A C38 H38B 109.5 . .
N1 C38 H38C 109.5 . .
H38A C38 H38C 109.5 . .
H38B C38 H38C 109.5 . .
N1 C39 H39A 109.5 . .
N1 C39 H39B 109.5 . .
H39A C39 H39B 109.5 . .
N1 C39 H39C 109.5 . .
H39A C39 H39C 109.5 . .
H39B C39 H39C 109.5 . .

loop_
_geom_bond_atom_site_label_1
_geom_bond_atom_site_label_2
_geom_bond_distance
_geom_bond_site_symmetry_2
C1 C2 1.359(14) .
C1 C6 1.436(14) .
C1 C30A 1.51(12) .
C1 C30 1.51(12) .
C2 C3 1.435(14) .
C2 C21 1.507(11) .
C3 C4 1.407(15) .
C3 C28A 1.49(3) .
C3 C28 1.51(3) .
C4 C5 1.402(14) .
C4 C7 1.485(11) .
C5 C6 1.436(13) .
C5 C32 1.51(15) .
C5 C32A 1.51(15) .
C6 C14 1.465(10) .
C7 C8 1.3900 .
C7 C12 1.3900 .
C8 C9 1.3900 .
C8 H8 0.9300 .
C9 C10 1.3900 .
C9 H9 0.9300 .
C10 C11 1.3900 .
C10 C13 1.469(12) .
C11 C12 1.3900 .
C11 H11 0.9300 .
C12 H12 0.9300 .
C13 O1 1.218(13) .
C13 O2 1.281(14) .
C14 C15 1.3900 .
C14 C19 1.3900 .
C15 C16 1.3900 .
C15 H15 0.9300 .
C16 C17 1.3900 .
C16 H16 0.9300 .
C17 C18 1.3900 .
C17 C20 1.493(10) .
C18 C19 1.3900 .
C18 H18 0.9300 .
C19 H19 0.9300 .
C20 O4 1.192(10) .
C20 O3 1.268(11) .
C21 C22 1.3900 .
C21 C26 1.3900 .
C22 C23 1.3900 .
C22 H22 0.9300 .
C23 C24 1.3900 .
C23 H23 0.9300 .
C24 C25 1.3900 .
C24 C27 1.434(11) .
C25 C26 1.3900 .
C25 H25 0.9300 .
C26 H26 0.9300 .
C27 O5 1.240(12) .
C27 O6 1.242(11) .
C27 Zn2 2.509(10) 1_564
C30 C31 1.50(11) .
C30 H30A 0.9700 .
C30 H30B 0.9700 .
C31 H31A 0.9600 .
C31 H31B 0.9600 .
C31 H31C 0.9600 .
C30A C31A 1.51(11) .
C30A H30C 0.9700 .
C30A H30D 0.9700 .
C31A H31D 0.9600 .
C31A H31E 0.9600 .
C31A H31F 0.9600 .
C32 C33 1.49(13) .
C32 H32A 0.9700 .
C32 H32B 0.9700 .
C33 H33A 0.9600 .
C33 H33B 0.9600 .
C33 H33C 0.9600 .
C32A C33A 1.50(10) .
C32A H32C 0.9700 .
C32A H32D 0.9700 .
C33A H33D 0.9600 .
C33A H33E 0.9600 .
C33A H33F 0.9600 .
C34 O8 1.209(16) .
C34 N2 1.445(19) .
C34 H34 0.9300 .
C35 N2 1.426(19) .
C35 H35A 0.9600 .
C35 H35B 0.9600 .
C35 H35C 0.9600 .
C36 N2 1.39(2) .
C36 H36A 0.9600 .
C36 H36B 0.9600 .
C36 H36C 0.9600 .
O1 Zn1 2.081(7) .
O2 Zn2 1.899(9) .
O3 Zn2 1.955(6) 1_465
O4 Zn1 2.090(6) 1_465
O5 Zn1 2.140(7) 1_564
O5 Zn2 2.203(6) 1_564
O6 Zn2 2.033(8) 1_564
O8 Zn2 1.973(7) .
Zn1 O1 2.081(7) 2_757
Zn1 O4 2.090(6) 1_645
Zn1 O4 2.090(6) 2_667
Zn1 O5 2.140(7) 2_766
Zn1 O5 2.140(7) 1_546
Zn2 O3 1.955(6) 1_645
Zn2 O6 2.033(8) 1_546
Zn2 O5 2.203(6) 1_546
Zn2 O7 2.293(10) .
Zn2 C27 2.509(10) 1_546
C28 C29 1.49(3) .
C28 H28A 0.9700 .
C28 H28B 0.9700 .
C29 H29A 0.9600 .
C29 H29B 0.9600 .
C29 H29C 0.9600 .
C28A C29A 1.49(4) .
C28A H28C 0.9700 .
C28A H28D 0.9700 .
C29A H29D 0.9600 .
C29A H29E 0.9600 .
C29A H29F 0.9600 .
O7 C37 1.231(16) .
C37 N1 1.452(18) .
C37 H37 0.9300 .
N1 C39 1.37(3) .
N1 C38 1.39(2) .
C38 H38A 0.9600 .
C38 H38B 0.9600 .
C38 H38C 0.9600 .
C39 H39A 0.9600 .
C39 H39B 0.9600 .
C39 H39C 0.9600 .

loop_
_platon_squeeze_void_nr
_platon_squeeze_void_average_x
_platon_squeeze_void_average_y
_platon_squeeze_void_average_z
_platon_squeeze_void_volume
_platon_squeeze_void_count_electrons
_platon_squeeze_void_content
1 -0.500 0.500 0.500 658 75 ' '
